data_7710417
loop_
_publ_author_name
'Storm Thomsen, Maria'
'S\/orensen, Thomas Just'

_publ_section_title
;
 Delicate, a study of the structural changes in ten-coordinated La(iii),
 Ce(iii), Pr(iii), Nd(iii), Sm(iii) and Eu(iii) sulfates
;
_journal_name_full 'Dalton Transactions'
_journal_paper_doi 10.1039/D2DT00832G
_journal_year 2022
_chemical_formula_moiety 'K6 O24 Pr2 S6'
_chemical_formula_sum 'K6 O24 Pr2 S6'
_chemical_formula_weight 1092.78
_space_group_crystal_system monoclinic
_space_group_IT_number 12
_space_group_name_Hall '-C 2y'
_space_group_name_H-M_alt 'C 1 2/m 1'
_atom_sites_solution_primary dual
_audit_creation_date 2022-03-04
_audit_creation_method
;
Olex2 1.5
(compiled 2021.12.09 svn.r5202d8cf for OlexSys, GUI svn.r6439)
;
_audit_update_record
;
2022-03-04 deposited with the CCDC.	2022-05-19 downloaded from the CCDC.
;
_cell_angle_alpha 90
_cell_angle_beta 111.128(4)
_cell_angle_gamma 90
_cell_formula_units_Z 2
_cell_length_a 9.1782(12)
_cell_length_b 16.310(2)
_cell_length_c 7.6728(10)
_cell_measurement_reflns_used 9882
_cell_measurement_temperature 100
_cell_measurement_theta_max 45.24
_cell_measurement_theta_min 2.50
_cell_volume 1071.4(2)
_computing_cell_refinement 'SAINT V8.40A (Bruker, 2019)'
_computing_data_reduction 'SAINT V8.40A (Bruker, 2019)'
_computing_molecular_graphics 'Olex2 1.5 (Dolomanov et al., 2009)'
_computing_publication_material 'Olex2 1.5 (Dolomanov et al., 2009)'
_computing_structure_refinement 'SHELXL 2018/3 (Sheldrick, 2015)'
_computing_structure_solution 'SHELXT 2018/2 (Sheldrick, 2018)'
_diffrn_ambient_temperature 100
_diffrn_measured_fraction_theta_full 0.999
_diffrn_measured_fraction_theta_max 1.000
_diffrn_measurement_device_type 'Bruker APEX-II CCD'
_diffrn_measurement_method '\f and \w scans'
_diffrn_radiation_type MoK\a
_diffrn_radiation_wavelength 0.71073
_diffrn_reflns_av_R_equivalents 0.0494
_diffrn_reflns_av_unetI/netI 0.0286
_diffrn_reflns_Laue_measured_fraction_full 0.999
_diffrn_reflns_Laue_measured_fraction_max 1.000
_diffrn_reflns_limit_h_max 15
_diffrn_reflns_limit_h_min -15
_diffrn_reflns_limit_k_max 27
_diffrn_reflns_limit_k_min -27
_diffrn_reflns_limit_l_max 12
_diffrn_reflns_limit_l_min -12
_diffrn_reflns_number 18933
_diffrn_reflns_point_group_measured_fraction_full 0.999
_diffrn_reflns_point_group_measured_fraction_max 1.000
_diffrn_reflns_theta_full 25.242
_diffrn_reflns_theta_max 36.318
_diffrn_reflns_theta_min 2.498
_diffrn_source_current 1.0
_diffrn_source_power 0.05
_diffrn_source_voltage 50.0
_diffrn_standards_number 0
_exptl_absorpt_coefficient_mu 6.360
_exptl_absorpt_correction_T_max 0.7489
_exptl_absorpt_correction_T_min 0.5650
_exptl_absorpt_process_details
;
SADABS-2016/2 (Bruker,2016/2) was used for absorption correction.
wR2(int) was 0.1023 before and 0.0674 after correction.
The Ratio of minimum to maximum transmission is 0.7544.
The \l/2 correction factor is Not present.
;
_exptl_crystal_colour 'clear light colourless'
_exptl_crystal_colour_lustre clear
_exptl_crystal_colour_modifier light
_exptl_crystal_colour_primary colourless
_exptl_crystal_density_diffrn 3.387
_exptl_crystal_description rhombohedral
_exptl_crystal_F_000 1040
_exptl_crystal_size_max 0.238
_exptl_crystal_size_mid 0.212
_exptl_crystal_size_min 0.07
_refine_diff_density_max 2.174
_refine_diff_density_min -2.352
_refine_diff_density_rms 0.222
_refine_ls_extinction_method none
_refine_ls_goodness_of_fit_ref 1.108
_refine_ls_hydrogen_treatment undef
_refine_ls_matrix_type full
_refine_ls_number_parameters 102
_refine_ls_number_reflns 2677
_refine_ls_number_restraints 6
_refine_ls_restrained_S_all 1.117
_refine_ls_R_factor_all 0.0262
_refine_ls_R_factor_gt 0.0232
_refine_ls_shift/su_max 0.001
_refine_ls_shift/su_mean 0.000
_refine_ls_structure_factor_coef Fsqd
_refine_ls_weighting_details 'w=1/[\s^2^(Fo^2^)+(0.0183P)^2^+9.6330P] where P=(Fo^2^+2Fc^2^)/3'
_refine_ls_weighting_scheme calc
_refine_ls_wR_factor_gt 0.0606
_refine_ls_wR_factor_ref 0.0617
_reflns_Friedel_coverage 0.000
_reflns_number_gt 2497
_reflns_number_total 2677
_reflns_threshold_expression 'I > 2\s(I)'
_cod_data_source_file d2dt00832g7.cif
_cod_data_source_block mo_d8v4938_0m
_cod_database_code 7710417
_shelx_shelxl_version_number 2018/3
_shelx_space_group_comment
;
The symmetry employed for this shelxl refinement is uniquely defined
by the following loop, which should always be used as a source of
symmetry information in preference to the above space-group names.
They are only intended as comments.
;
_shelx_estimated_absorpt_t_max 0.664
_shelx_estimated_absorpt_t_min 0.313
_olex2_refinement_description
;
1. Uiso/Uaniso restraints and constraints
Uanis(K3) \\sim Ueq: with sigma of 0.001 and sigma for terminal atoms of 0.002
2. Others
 Sof(K2A)=0.25*(1-FVAR(2))
 Sof(K2)=0.25*FVAR(2)
;
_olex2_submission_special_instructions 'No special instructions were received'

loop_
_space_group_symop_operation_xyz
'x, y, z'
'-x, y, -z'
'x+1/2, y+1/2, z'
'-x+1/2, y+1/2, -z'
'-x, -y, -z'
'x, -y, z'
'-x+1/2, -y+1/2, -z'
'x+1/2, -y+1/2, z'

loop_
_atom_site_label
_atom_site_type_symbol
_atom_site_fract_x
_atom_site_fract_y
_atom_site_fract_z
_atom_site_U_iso_or_equiv
_atom_site_adp_type
_atom_site_occupancy
_atom_site_site_symmetry_order
_atom_site_calc_flag
_atom_site_refinement_flags_posn
_atom_site_refinement_flags_adp
_atom_site_refinement_flags_occupancy
_atom_site_disorder_assembly
_atom_site_disorder_group
Pr1 Pr 0.500000 0.14366(2) 0.500000 0.00412(4) Uani 1 2 d S T P . .
K1 K 0.22130(6) 0.34326(3) 0.11697(7) 0.00794(8) Uani 1 1 d . . . . .
S1 S 0.09628(9) 0.500000 0.80607(10) 0.00306(11) Uani 1 2 d S T P A .
S2 S 0.37528(6) 0.33458(3) 0.68411(7) 0.00452(9) Uani 1 1 d . . . . .
K3 K 0.500000 0.500000 1.000000 0.0312(3) Uani 1 4 d S TU P A .
K2 K 0.500000 0.500000 0.500000 0.0184(6) Uani 0.772(9) 4 d S T P A 1
O1 O 0.1436(3) 0.500000 0.6392(3) 0.0071(4) Uani 1 2 d S T P . .
O4 O 0.4835(2) 0.39981(11) 0.7784(2) 0.0081(3) Uani 1 1 d . . . . .
O6 O 0.0003(2) 0.42542(10) 0.7913(2) 0.0055(3) Uani 1 1 d . . . . .
O7 O 0.2307(3) 0.500000 0.9807(3) 0.0065(4) Uani 1 2 d S T P . .
O2 O 0.2566(2) 0.31949(11) 0.7716(3) 0.0080(3) Uani 1 1 d . . . . .
O5 O 0.4653(2) 0.25843(11) 0.6924(3) 0.0100(3) Uani 1 1 d . . . . .
O3 O 0.2846(2) 0.35767(12) 0.4879(2) 0.0093(3) Uani 1 1 d . . . . .
K2A K 0.633(3) 0.500000 0.561(2) 0.048(6) Uani 0.114(5) 2 d S T P A 2

loop_
_atom_site_aniso_label
_atom_site_aniso_U_11
_atom_site_aniso_U_22
_atom_site_aniso_U_33
_atom_site_aniso_U_23
_atom_site_aniso_U_13
_atom_site_aniso_U_12
Pr1 0.00454(7) 0.00449(7) 0.00349(7) 0.000 0.00164(5) 0.000
K1 0.00841(19) 0.00876(18) 0.00762(18) 0.00269(14) 0.00404(15) 0.00288(14)
S1 0.0029(3) 0.0028(3) 0.0036(3) 0.000 0.0013(2) 0.000
S2 0.0049(2) 0.00362(19) 0.0054(2) -0.00116(15) 0.00225(16) -0.00008(15)
K3 0.0315(6) 0.0353(7) 0.0314(6) 0.000 0.0168(5) 0.000
K2 0.0465(16) 0.0036(5) 0.0131(7) 0.000 0.0202(8) 0.000
O1 0.0076(10) 0.0091(9) 0.0067(9) 0.000 0.0050(8) 0.000
O4 0.0073(7) 0.0065(6) 0.0092(7) -0.0031(5) 0.0015(6) -0.0022(5)
O6 0.0061(6) 0.0042(6) 0.0071(6) -0.0013(5) 0.0035(5) -0.0024(5)
O7 0.0045(9) 0.0055(9) 0.0075(9) 0.000 -0.0003(8) 0.000
O2 0.0075(7) 0.0086(7) 0.0091(7) 0.0009(5) 0.0045(6) 0.0007(5)
O5 0.0101(7) 0.0054(6) 0.0152(8) -0.0014(6) 0.0055(6) 0.0023(5)
O3 0.0080(7) 0.0142(8) 0.0049(6) -0.0008(6) 0.0012(5) 0.0005(6)
K2A 0.104(17) 0.013(4) 0.045(7) 0.000 0.050(9) 0.000

loop_
_atom_type_symbol
_atom_type_description
_atom_type_scat_dispersion_real
_atom_type_scat_dispersion_imag
_atom_type_scat_source
K K 0.2009 0.2494 'International Tables Vol C Tables 4.2.6.8 and 6.1.1.4'
O O 0.0106 0.0060 'International Tables Vol C Tables 4.2.6.8 and 6.1.1.4'
Pr Pr -0.2180 2.8214 'International Tables Vol C Tables 4.2.6.8 and 6.1.1.4'
S S 0.1246 0.1234 'International Tables Vol C Tables 4.2.6.8 and 6.1.1.4'

loop_
_exptl_crystal_face_index_h
_exptl_crystal_face_index_k
_exptl_crystal_face_index_l
_exptl_crystal_face_perp_dist
0.00 0.00 -1.00 0.0080
0.00 0.00 1.00 0.0350
-1.00 -1.00 0.00 0.0300
1.00 1.00 0.00 0.0980
1.00 -2.00 -1.00 0.0740
-1.00 2.00 1.00 0.0580

loop_
_geom_angle_atom_site_label_1
_geom_angle_atom_site_label_2
_geom_angle_atom_site_label_3
_geom_angle
_geom_angle_site_symmetry_1
_geom_angle_site_symmetry_3
_geom_angle_publ_flag
S1 Pr1 S1 86.15(2) 7_556 3_545 ?
O1 Pr1 S1 27.63(5) 7_556 7_556 ?
O1 Pr1 S1 67.89(5) 7_556 3_545 ?
O1 Pr1 S1 27.63(5) 3_545 3_545 ?
O1 Pr1 S1 67.89(5) 3_545 7_556 ?
O1 Pr1 O1 60.44(9) 7_556 3_545 ?
O6 Pr1 S1 26.60(4) 8 3_545 ?
O6 Pr1 S1 103.67(4) 8 7_556 ?
O6 Pr1 S1 103.67(4) 7_556 3_545 ?
O6 Pr1 S1 26.60(4) 7_556 7_556 ?
O6 Pr1 O1 54.22(6) 7_556 7_556 ?
O6 Pr1 O1 54.22(6) 8 3_545 ?
O6 Pr1 O1 78.85(6) 7_556 3_545 ?
O6 Pr1 O1 78.85(6) 8 7_556 ?
O6 Pr1 O6 126.48(8) 7_556 8 ?
O6 Pr1 O2 71.21(6) 8 8 ?
O6 Pr1 O2 71.21(6) 7_556 7_556 ?
O6 Pr1 O2 122.07(6) 8 7_556 ?
O6 Pr1 O2 122.07(6) 7_556 8 ?
O6 Pr1 O3 110.15(5) 8 8 ?
O6 Pr1 O3 69.40(5) 8 7_556 ?
O6 Pr1 O3 110.15(5) 7_556 7_556 ?
O6 Pr1 O3 69.40(5) 7_556 8 ?
O2 Pr1 S1 69.51(4) 7_556 7_556 ?
O2 Pr1 S1 69.51(4) 8 3_545 ?
O2 Pr1 S1 133.55(4) 8 7_556 ?
O2 Pr1 S1 133.55(4) 7_556 3_545 ?
O2 Pr1 O1 133.56(6) 7_556 3_545 ?
O2 Pr1 O1 73.25(6) 8 3_545 ?
O2 Pr1 O1 133.56(6) 8 7_556 ?
O2 Pr1 O1 73.25(6) 7_556 7_556 ?
O2 Pr1 O2 153.17(8) 8 7_556 ?
O2 Pr1 O3 53.69(5) 7_556 7_556 ?
O2 Pr1 O3 126.58(5) 7_556 8 ?
O2 Pr1 O3 53.69(5) 8 8 ?
O2 Pr1 O3 126.58(5) 8 7_556 ?
O5 Pr1 S1 100.16(5) . 3_545 ?
O5 Pr1 S1 100.16(5) 2_656 7_556 ?
O5 Pr1 S1 158.21(5) . 7_556 ?
O5 Pr1 S1 158.21(5) 2_656 3_545 ?
O5 Pr1 O1 124.57(7) 2_656 7_556 ?
O5 Pr1 O1 124.57(7) . 3_545 ?
O5 Pr1 O1 137.71(7) . 7_556 ?
O5 Pr1 O1 137.71(7) 2_656 3_545 ?
O5 Pr1 O6 76.50(6) 2_656 7_556 ?
O5 Pr1 O6 156.15(6) . 7_556 ?
O5 Pr1 O6 76.50(6) . 8 ?
O5 Pr1 O6 156.15(6) 2_656 8 ?
O5 Pr1 O2 67.65(6) 2_656 7_556 ?
O5 Pr1 O2 91.68(6) . 7_556 ?
O5 Pr1 O2 67.65(6) . 8 ?
O5 Pr1 O2 91.68(6) 2_656 8 ?
O5 Pr1 O5 81.71(9) . 2_656 ?
O5 Pr1 O3 69.17(6) 2_656 8 ?
O5 Pr1 O3 111.59(6) . 8 ?
O5 Pr1 O3 69.17(6) . 7_556 ?
O5 Pr1 O3 111.59(6) 2_656 7_556 ?
O3 Pr1 S1 89.04(4) 8 7_556 ?
O3 Pr1 S1 89.04(4) 7_556 3_545 ?
O3 Pr1 S1 90.28(4) 8 3_545 ?
O3 Pr1 S1 90.28(4) 7_556 7_556 ?
O3 Pr1 O1 108.95(6) 7_556 3_545 ?
O3 Pr1 O1 70.19(6) 8 3_545 ?
O3 Pr1 O1 70.19(6) 7_556 7_556 ?
O3 Pr1 O1 108.95(6) 8 7_556 ?
O3 Pr1 O3 179.06(8) 8 7_556 ?
S1 K1 S2 112.13(2) 1_554 2_656 ?
S1 K1 K2A 83.8(2) 1_554 5_666 ?
S2 K1 K2A 68.9(3) 2_656 5_666 ?
O4 K1 S1 90.03(4) 2_656 1_554 ?
O4 K1 S2 23.41(4) 2_656 2_656 ?
O4 K1 O6 121.14(6) 2_656 2_556 ?
O4 K1 O6 114.34(5) 2_656 1_554 ?
O4 K1 O7 68.46(6) 2_656 1_554 ?
O4 K1 O2 83.29(6) 2_656 1_554 ?
O4 K1 O2 106.35(5) 2_656 7_556 ?
O4 K1 O5 48.64(5) 2_656 2_656 ?
O4 K1 O5 135.13(6) 2_656 7_556 ?
O4 K1 O3 81.08(6) 2_656 . ?
O4 K1 K2A 56.5(3) 2_656 5_666 ?
O6 K1 S1 25.69(3) 1_554 1_554 ?
O6 K1 S1 73.60(4) 2_556 1_554 ?
O6 K1 S2 134.41(4) 1_554 2_656 ?
O6 K1 S2 133.15(4) 2_556 2_656 ?
O6 K1 O6 69.06(6) 2_556 1_554 ?
O6 K1 O7 76.83(6) 2_556 1_554 ?
O6 K1 O2 111.64(5) 2_556 7_556 ?
O6 K1 O2 131.32(5) 2_556 1_554 ?
O6 K1 O5 63.39(5) 2_556 7_556 ?
O6 K1 O5 149.81(5) 1_554 2_656 ?
O6 K1 O5 108.53(5) 1_554 7_556 ?
O6 K1 O5 139.52(5) 2_556 2_656 ?
O6 K1 K2A 104.0(3) 1_554 5_666 ?
O6 K1 K2A 65.6(3) 2_556 5_666 ?
O7 K1 S1 24.74(5) 1_554 1_554 ?
O7 K1 S2 91.74(5) 1_554 2_656 ?
O7 K1 O6 50.22(6) 1_554 1_554 ?
O7 K1 O2 75.05(6) 1_554 1_554 ?
O7 K1 O5 116.54(6) 1_554 2_656 ?
O7 K1 O5 140.11(6) 1_554 7_556 ?
O7 K1 K2A 62.17(17) 1_554 5_666 ?
O2 K1 S1 154.72(4) 7_556 1_554 ?
O2 K1 S1 64.32(4) 1_554 1_554 ?
O2 K1 S2 82.94(4) 7_556 2_656 ?
O2 K1 S2 86.66(4) 1_554 2_656 ?
O2 K1 O6 62.37(5) 1_554 1_554 ?
O2 K1 O6 130.93(5) 7_556 1_554 ?
O2 K1 O7 171.50(6) 7_556 1_554 ?
O2 K1 O2 97.95(5) 7_556 1_554 ?
O2 K1 O5 88.87(5) 1_554 2_656 ?
O2 K1 O5 129.90(5) 1_554 7_556 ?
O2 K1 O5 48.30(5) 7_556 7_556 ?
O2 K1 O5 57.74(5) 7_556 2_656 ?
O2 K1 K2A 121.27(19) 7_556 5_666 ?
O2 K1 K2A 128.8(2) 1_554 5_666 ?
O5 K1 S1 134.34(4) 2_656 1_554 ?
O5 K1 S1 128.92(4) 7_556 1_554 ?
O5 K1 S2 25.28(3) 2_656 2_656 ?
O5 K1 S2 117.05(4) 7_556 2_656 ?
O5 K1 O5 96.72(4) 2_656 7_556 ?
O5 K1 K2A 101.3(2) 7_556 5_666 ?
O5 K1 K2A 86.4(3) 2_656 5_666 ?
O3 K1 S1 124.29(5) . 1_554 ?
O3 K1 S2 75.49(4) . 2_656 ?
O3 K1 O6 65.37(5) . 2_556 ?
O3 K1 O6 132.98(5) . 1_554 ?
O3 K1 O7 107.01(6) . 1_554 ?
O3 K1 O2 162.03(6) . 1_554 ?
O3 K1 O2 78.14(6) . 7_556 ?
O3 K1 O5 59.72(5) . 7_556 ?
O3 K1 O5 74.14(6) . 2_656 ?
O3 K1 K2A 45.97(16) . 5_666 ?
Pr1 S1 Pr1 93.85(2) 7_556 3_455 ?
Pr1 S1 K1 175.35(3) 3_455 1_556 ?
Pr1 S1 K1 84.188(13) 7_556 1_556 ?
Pr1 S1 K1 84.188(13) 3_455 6_566 ?
Pr1 S1 K1 175.35(3) 7_556 6_566 ?
Pr1 S1 K3 106.533(16) 7_556 . ?
Pr1 S1 K3 106.533(16) 3_455 . ?
K1 S1 K1 97.46(3) 6_566 1_556 ?
K1 S1 K3 70.129(16) 1_556 . ?
K1 S1 K3 70.129(16) 6_566 . ?
O1 S1 Pr1 57.36(5) . 7_556 ?
O1 S1 Pr1 57.36(5) . 3_455 ?
O1 S1 K1 118.20(6) . 6_566 ?
O1 S1 K1 118.20(6) . 1_556 ?
O1 S1 K3 76.78(10) . . ?
O6 S1 Pr1 122.98(8) . 3_455 ?
O6 S1 Pr1 49.10(7) 6_565 3_455 ?
O6 S1 Pr1 49.10(7) . 7_556 ?
O6 S1 Pr1 122.98(8) 6_565 7_556 ?
O6 S1 K1 58.51(7) 6_565 6_566 ?
O6 S1 K1 58.51(7) . 1_556 ?
O6 S1 K1 135.35(7) 6_565 1_556 ?
O6 S1 K1 135.35(7) . 6_566 ?
O6 S1 K3 123.22(7) 6_565 . ?
O6 S1 K3 123.22(7) . . ?
O6 S1 O1 106.45(9) 6_565 . ?
O6 S1 O1 106.45(9) . . ?
O6 S1 O6 110.32(14) 6_565 . ?
O7 S1 Pr1 126.26(5) . 7_556 ?
O7 S1 Pr1 126.26(5) . 3_455 ?
O7 S1 K1 52.82(4) . 1_556 ?
O7 S1 K1 52.82(4) . 6_566 ?
O7 S1 K3 35.36(10) . . ?
O7 S1 O1 112.15(15) . . ?
O7 S1 O6 110.66(9) . 6_565 ?
O7 S1 O6 110.66(9) . . ?
Pr1 S2 K1 83.420(16) 7_556 7_556 ?
Pr1 S2 K1 171.36(2) 7_556 2_656 ?
Pr1 S2 K3 104.272(15) 7_556 . ?
Pr1 S2 K2 101.229(16) 7_556 . ?
Pr1 S2 K2A 81.9(4) 7_556 5_666 ?
K1 S2 K1 103.764(19) 2_656 7_556 ?
K1 S2 K3 68.625(13) 2_656 . ?
K3 S2 K1 113.593(19) . 7_556 ?
K2 S2 K1 175.123(19) . 7_556 ?
K2 S2 K1 71.733(14) . 2_656 ?
K2 S2 K3 66.900(13) . . ?
O4 S2 Pr1 124.35(8) . 7_556 ?
O4 S2 K1 128.08(8) . 7_556 ?
O4 S2 K1 47.32(7) . 2_656 ?
O4 S2 K3 26.75(7) . . ?
O4 S2 K2 50.27(7) . . ?
O4 S2 O2 112.02(11) . . ?
O4 S2 O5 108.73(11) . . ?
O4 S2 O3 110.56(11) . . ?
O4 S2 K2A 63.5(3) . 5_666 ?
O2 S2 Pr1 51.65(7) . 7_556 ?
O2 S2 K1 130.31(8) . 2_656 ?
O2 S2 K1 48.17(7) . 7_556 ?
O2 S2 K3 85.75(7) . . ?
O2 S2 K2 136.20(7) . . ?
O2 S2 K2A 121.7(3) . 5_666 ?
O5 S2 Pr1 126.90(8) . 7_556 ?
O5 S2 K1 61.05(8) . 7_556 ?
O5 S2 K1 61.55(8) . 2_656 ?
O5 S2 K3 125.01(8) . . ?
O5 S2 K2 114.46(8) . . ?
O5 S2 O2 109.21(11) . . ?
O5 S2 O3 110.93(11) . . ?
O5 S2 K2A 127.8(3) . 5_666 ?
O3 S2 Pr1 53.80(7) . 7_556 ?
O3 S2 K1 123.85(8) . 2_656 ?
O3 S2 K1 120.69(8) . 7_556 ?
O3 S2 K3 115.31(8) . . ?
O3 S2 K2 61.98(8) . . ?
O3 S2 O2 105.37(11) . . ?
O3 S2 K2A 47.1(3) . 5_666 ?
K2A S2 K3 72.5(2) 5_666 . ?
S1 K3 S1 180.0 5_667 . ?
S1 K3 S2 109.101(12) 5_667 . ?
S1 K3 S2 70.900(12) . 6_565 ?
S1 K3 S2 70.899(12) 5_667 2_657 ?
S1 K3 S2 109.100(12) . 2_657 ?
S1 K3 S2 109.100(12) . 5_667 ?
S1 K3 S2 70.899(12) . . ?
S1 K3 S2 109.101(12) 5_667 6_565 ?
S1 K3 S2 70.899(12) 5_667 5_667 ?
S2 K3 S2 80.33(2) 5_667 6_565 ?
S2 K3 S2 99.67(2) 6_565 . ?
S2 K3 S2 180.0 6_565 2_657 ?
S2 K3 S2 80.33(2) 2_657 . ?
S2 K3 S2 99.67(2) 5_667 2_657 ?
S2 K3 S2 180.0 5_667 . ?
O4 K3 S1 95.28(5) 5_667 . ?
O4 K3 S1 84.72(5) 5_667 5_667 ?
O4 K3 S1 84.72(5) 2_657 5_667 ?
O4 K3 S1 95.28(5) 6_565 5_667 ?
O4 K3 S1 84.72(5) . . ?
O4 K3 S1 95.28(5) 2_657 . ?
O4 K3 S1 84.72(5) 6_565 . ?
O4 K3 S1 95.28(5) . 5_667 ?
O4 K3 S2 16.40(5) 5_667 5_667 ?
O4 K3 S2 16.40(5) . . ?
O4 K3 S2 163.60(5) 5_667 . ?
O4 K3 S2 83.37(5) 6_565 5_667 ?
O4 K3 S2 16.40(5) 2_657 2_657 ?
O4 K3 S2 96.63(5) 2_657 5_667 ?
O4 K3 S2 83.37(5) 2_657 . ?
O4 K3 S2 163.61(5) . 5_667 ?
O4 K3 S2 163.60(5) 6_565 2_657 ?
O4 K3 S2 83.37(5) 5_667 6_565 ?
O4 K3 S2 83.37(5) . 2_657 ?
O4 K3 S2 16.40(5) 6_565 6_565 ?
O4 K3 S2 96.63(5) 6_565 . ?
O4 K3 S2 163.60(5) 2_657 6_565 ?
O4 K3 S2 96.63(5) . 6_565 ?
O4 K3 S2 96.63(5) 5_667 2_657 ?
O4 K3 O4 89.37(9) 5_667 2_657 ?
O4 K3 O4 90.63(9) 5_667 6_565 ?
O4 K3 O4 89.37(9) 6_565 . ?
O4 K3 O4 90.63(9) 2_657 . ?
O4 K3 O4 180.0 6_565 2_657 ?
O4 K3 O4 180.0 5_667 . ?
O4 K3 O7 99.17(6) 2_657 5_667 ?
O4 K3 O7 99.17(6) 5_667 5_667 ?
O4 K3 O7 80.83(6) . 5_667 ?
O4 K3 O7 99.17(6) 6_565 . ?
O4 K3 O7 80.83(6) 5_667 . ?
O4 K3 O7 80.83(6) 2_657 . ?
O4 K3 O7 99.17(6) . . ?
O4 K3 O7 80.83(6) 6_565 5_667 ?
O7 K3 S1 159.62(6) . 5_667 ?
O7 K3 S1 20.38(6) . . ?
O7 K3 S1 159.62(6) 5_667 . ?
O7 K3 S1 20.38(6) 5_667 5_667 ?
O7 K3 S2 96.50(4) 5_667 6_565 ?
O7 K3 S2 96.50(4) 5_667 . ?
O7 K3 S2 96.50(4) . 2_657 ?
O7 K3 S2 83.50(4) . 6_565 ?
O7 K3 S2 96.50(4) . 5_667 ?
O7 K3 S2 83.50(4) 5_667 5_667 ?
O7 K3 S2 83.50(4) . . ?
O7 K3 S2 83.50(4) 5_667 2_657 ?
O7 K3 O7 180.0 . 5_667 ?
S2 K2 S2 76.18(2) . 2_656 ?
S2 K2 S2 76.178(19) 6_565 5_666 ?
S2 K2 S2 103.822(19) 2_656 5_666 ?
S2 K2 S2 180.0 6_565 2_656 ?
S2 K2 S2 180.000(11) . 5_666 ?
S2 K2 S2 103.82(2) . 6_565 ?
O4 K2 S2 155.83(4) 2_656 6_565 ?
O4 K2 S2 24.17(4) . . ?
O4 K2 S2 91.59(4) 2_656 5_666 ?
O4 K2 S2 88.41(4) 5_666 6_565 ?
O4 K2 S2 88.41(4) 2_656 . ?
O4 K2 S2 91.59(4) . 6_565 ?
O4 K2 S2 24.17(4) 6_565 6_565 ?
O4 K2 S2 155.83(4) . 5_666 ?
O4 K2 S2 91.59(4) 6_565 . ?
O4 K2 S2 155.83(4) 6_565 2_656 ?
O4 K2 S2 88.41(4) 6_565 5_666 ?
O4 K2 S2 24.17(4) 2_656 2_656 ?
O4 K2 S2 24.17(4) 5_666 5_666 ?
O4 K2 S2 91.59(4) 5_666 2_656 ?
O4 K2 S2 155.83(4) 5_666 . ?
O4 K2 S2 88.41(4) . 2_656 ?
O4 K2 O4 106.67(7) 6_565 5_666 ?
O4 K2 O4 180.00(6) 5_666 . ?
O4 K2 O4 106.67(7) 2_656 . ?
O4 K2 O4 73.33(7) 2_656 5_666 ?
O4 K2 O4 73.33(7) 6_565 . ?
O4 K2 O4 180.0 6_565 2_656 ?
O4 K2 O3 130.76(5) . 5_666 ?
O4 K2 O3 74.78(5) . 2_656 ?
O4 K2 O3 49.24(5) 2_656 2_656 ?
O4 K2 O3 130.76(5) 2_656 6_565 ?
O4 K2 O3 105.22(5) . 6_565 ?
O4 K2 O3 105.22(5) 6_565 . ?
O4 K2 O3 49.24(5) 6_565 6_565 ?
O4 K2 O3 74.78(5) 2_656 . ?
O4 K2 O3 74.78(5) 5_666 6_565 ?
O4 K2 O3 130.76(5) 5_666 . ?
O4 K2 O3 130.76(5) 6_565 2_656 ?
O4 K2 O3 49.24(5) . . ?
O4 K2 O3 105.22(5) 5_666 2_656 ?
O4 K2 O3 74.78(5) 6_565 5_666 ?
O4 K2 O3 105.22(5) 2_656 5_666 ?
O4 K2 O3 49.24(5) 5_666 5_666 ?
O3 K2 S2 154.39(4) 6_565 2_656 ?
O3 K2 S2 154.39(4) . 5_666 ?
O3 K2 S2 107.74(4) 5_666 2_656 ?
O3 K2 S2 25.61(4) 2_656 2_656 ?
O3 K2 S2 72.26(4) 6_565 5_666 ?
O3 K2 S2 107.74(4) 6_565 . ?
O3 K2 S2 154.39(4) 2_656 6_565 ?
O3 K2 S2 25.61(4) . . ?
O3 K2 S2 25.61(4) 5_666 5_666 ?
O3 K2 S2 107.74(4) . 6_565 ?
O3 K2 S2 107.74(4) 2_656 5_666 ?
O3 K2 S2 72.26(4) 5_666 6_565 ?
O3 K2 S2 25.61(4) 6_565 6_565 ?
O3 K2 S2 72.26(4) . 2_656 ?
O3 K2 S2 72.26(4) 2_656 . ?
O3 K2 S2 154.39(4) 5_666 . ?
O3 K2 O3 180.0 6_565 2_656 ?
O3 K2 O3 100.07(7) 5_666 2_656 ?
O3 K2 O3 79.93(7) . 2_656 ?
O3 K2 O3 100.07(7) . 6_565 ?
O3 K2 O3 79.93(7) 5_666 6_565 ?
O3 K2 O3 180.0 . 5_666 ?
Pr1 O1 Pr1 119.56(9) 7_556 3_455 ?
Pr1 O1 K2A 97.1(2) 7_556 5_666 ?
Pr1 O1 K2A 97.1(2) 3_455 5_666 ?
S1 O1 Pr1 95.01(7) . 3_455 ?
S1 O1 Pr1 95.01(7) . 7_556 ?
S1 O1 K2A 155.7(4) . 5_666 ?
K1 O4 K2 95.99(6) 2_656 . ?
K1 O4 K2A 117.4(4) 2_656 5_666 ?
K1 O4 K2A 74.9(4) 2_656 . ?
S2 O4 K1 109.27(9) . 2_656 ?
S2 O4 K3 136.85(11) . . ?
S2 O4 K2 105.56(9) . . ?
S2 O4 K2A 119.3(3) . . ?
S2 O4 K2A 90.1(3) . 5_666 ?
K3 O4 K1 103.25(6) . 2_656 ?
K3 O4 K2 98.28(6) . . ?
K3 O4 K2A 95.81(17) . . ?
K3 O4 K2A 99.51(15) . 5_666 ?
K2 O4 K2A 22.8(4) . 5_666 ?
K2A O4 K2A 45.2(8) 5_666 . ?
Pr1 O6 K1 104.37(6) 7_556 2_556 ?
Pr1 O6 K1 109.58(6) 7_556 1_556 ?
Pr1 O6 K2A 90.89(19) 7_556 1_455 ?
K1 O6 K1 84.63(5) 2_556 1_556 ?
K1 O6 K2A 67.66(18) 2_556 1_455 ?
K1 O6 K2A 149.2(2) 1_556 1_455 ?
S1 O6 Pr1 104.30(9) . 7_556 ?
S1 O6 K1 95.80(8) . 1_556 ?
S1 O6 K1 149.36(10) . 2_556 ?
S1 O6 K2A 101.30(16) . 1_455 ?
K1 O7 K1 134.21(10) 6_566 1_556 ?
K1 O7 K2A 69.38(8) 6_566 5_667 ?
K1 O7 K2A 69.38(8) 1_556 5_667 ?
S1 O7 K1 102.44(6) . 1_556 ?
S1 O7 K1 102.44(6) . 6_566 ?
S1 O7 K3 124.26(14) . . ?
S1 O7 K2A 148.8(4) . 5_667 ?
K3 O7 K1 98.42(6) . 6_566 ?
K3 O7 K1 98.42(6) . 1_556 ?
K3 O7 K2A 87.0(4) . 5_667 ?
Pr1 O2 K1 110.26(6) 7_556 1_556 ?
Pr1 O2 K1 114.48(7) 7_556 7_556 ?
K1 O2 K1 82.06(5) 7_556 1_556 ?
S2 O2 Pr1 101.50(9) . 7_556 ?
S2 O2 K1 108.20(9) . 7_556 ?
S2 O2 K1 138.82(10) . 1_556 ?
Pr1 O5 K1 95.08(6) . 7_556 ?
Pr1 O5 K1 109.11(7) . 2_656 ?
K1 O5 K1 127.02(7) 2_656 7_556 ?
S2 O5 Pr1 143.01(12) . . ?
S2 O5 K1 93.17(8) . 2_656 ?
S2 O5 K1 94.27(9) . 7_556 ?
Pr1 O3 K1 101.31(6) 7_556 . ?
Pr1 O3 K2 130.29(7) 7_556 . ?
K1 O3 K2 89.39(5) . . ?
S2 O3 Pr1 99.32(9) . 7_556 ?
S2 O3 K1 151.22(11) . . ?
S2 O3 K2 92.42(8) . . ?
S2 O3 K2A 107.3(4) . 5_666 ?
K2A O3 K1 83.4(3) 5_666 . ?
S2 K2A S2 110.9(3) 2_656 5_666 ?
S2 K2A O6 113.8(5) 2_656 6_665 ?
S2 K2A O6 79.5(3) 5_666 6_665 ?
S2 K2A O7 122.5(3) 5_666 5_667 ?
S2 K2A O7 122.5(3) 2_656 5_667 ?
O1 K2A S2 65.2(2) 5_666 2_656 ?
O1 K2A S2 65.2(2) 5_666 5_666 ?
O1 K2A O4 145.8(3) 5_666 6_565 ?
O1 K2A O4 145.8(3) 5_666 . ?
O1 K2A O6 62.0(4) 5_666 6_665 ?
O1 K2A O7 119.1(7) 5_666 5_667 ?
O4 K2A S2 26.42(7) 5_666 5_666 ?
O4 K2A S2 87.14(17) 6_565 5_666 ?
O4 K2A S2 148.1(6) . 5_666 ?
O4 K2A S2 26.42(7) 2_656 2_656 ?
O4 K2A S2 91.3(4) 2_656 5_666 ?
O4 K2A S2 148.1(6) 6_565 2_656 ?
O4 K2A S2 87.14(17) . 2_656 ?
O4 K2A S2 91.3(4) 5_666 2_656 ?
O4 K2A O1 68.8(2) 5_666 5_666 ?
O4 K2A O1 68.8(2) 2_656 5_666 ?
O4 K2A O4 95.6(4) 2_656 . ?
O4 K2A O4 67.8(3) 2_656 5_666 ?
O4 K2A O4 134.8(8) 5_666 . ?
O4 K2A O4 95.6(4) 5_666 6_565 ?
O4 K2A O4 66.1(3) 6_565 . ?
O4 K2A O4 134.8(8) 2_656 6_565 ?
O4 K2A O6 118.1(5) . 6_665 ?
O4 K2A O6 103.7(3) 5_666 6_665 ?
O4 K2A O6 129.3(5) 2_656 6_665 ?
O4 K2A O6 94.7(3) 6_565 6_665 ?
O4 K2A O7 58.5(2) . 5_667 ?
O4 K2A O7 145.98(14) 2_656 5_667 ?
O4 K2A O7 58.5(2) 6_565 5_667 ?
O4 K2A O7 145.98(14) 5_666 5_667 ?
O7 K2A O6 61.4(3) 5_667 6_665 ?
O3 K2A S2 25.61(12) 5_666 5_666 ?
O3 K2A S2 25.61(12) 2_656 2_656 ?
O3 K2A S2 128.4(4) 5_666 2_656 ?
O3 K2A S2 128.4(4) 2_656 5_666 ?
O3 K2A O1 67.7(3) 2_656 5_666 ?
O3 K2A O1 67.7(3) 5_666 5_666 ?
O3 K2A O4 114.5(4) 2_656 5_666 ?
O3 K2A O4 78.60(15) 5_666 6_565 ?
O3 K2A O4 52.02(17) 5_666 5_666 ?
O3 K2A O4 114.5(4) 5_666 2_656 ?
O3 K2A O4 78.60(15) 2_656 . ?
O3 K2A O4 144.2(4) 5_666 . ?
O3 K2A O4 144.2(4) 2_656 6_565 ?
O3 K2A O4 52.02(17) 2_656 2_656 ?
O3 K2A O6 96.4(6) 2_656 6_665 ?
O3 K2A O6 56.9(4) 5_666 6_665 ?
O3 K2A O7 98.1(4) 2_656 5_667 ?
O3 K2A O7 98.1(4) 5_666 5_667 ?
O3 K2A O3 135.1(7) 5_666 2_656 ?
K2A K2A O4 65.9(5) 5_666 . ?

loop_
_geom_bond_atom_site_label_1
_geom_bond_atom_site_label_2
_geom_bond_distance
_geom_bond_site_symmetry_2
_geom_bond_publ_flag
Pr1 S1 3.2078(6) 7_556 ?
Pr1 S1 3.2078(6) 3_545 ?
Pr1 O1 2.7115(13) 3_545 ?
Pr1 O1 2.7115(13) 7_556 ?
Pr1 O6 2.5023(17) 7_556 ?
Pr1 O6 2.5023(17) 8 ?
Pr1 O2 2.5906(19) 8 ?
Pr1 O2 2.5906(18) 7_556 ?
Pr1 O5 2.4748(18) 2_656 ?
Pr1 O5 2.4747(18) . ?
Pr1 O3 2.6472(19) 8 ?
Pr1 O3 2.6472(19) 7_556 ?
K1 S1 3.4014(7) 1_554 ?
K1 S2 3.4619(9) 2_656 ?
K1 O4 2.6960(19) 2_656 ?
K1 O6 2.7311(17) 2_556 ?
K1 O6 2.9155(18) 1_554 ?
K1 O7 2.7751(11) 1_554 ?
K1 O2 2.7736(19) 7_556 ?
K1 O2 2.8101(19) 1_554 ?
K1 O5 3.103(2) 7_556 ?
K1 O5 3.049(2) 2_656 ?
K1 O3 2.7016(18) . ?
K1 K2A 3.470(12) 5_666 ?
S1 K3 3.4597(9) . ?
S1 O1 1.493(2) . ?
S1 O6 1.4821(17) . ?
S1 O6 1.4821(17) 6_565 ?
S1 O7 1.458(3) . ?
S2 K3 3.5304(6) . ?
S2 K2 3.4279(6) . ?
S2 O4 1.4571(18) . ?
S2 O2 1.4918(18) . ?
S2 O5 1.4804(18) . ?
S2 O3 1.4828(19) . ?
S2 K2A 3.275(7) 5_666 ?
K3 O4 2.3237(17) 6_565 ?
K3 O4 2.3237(17) 5_667 ?
K3 O4 2.3237(17) 2_657 ?
K3 O4 2.3237(17) . ?
K3 O7 2.423(2) 5_667 ?
K3 O7 2.423(2) . ?
K2 O4 2.7364(18) 6_565 ?
K2 O4 2.7364(19) 5_666 ?
K2 O4 2.7364(18) 2_656 ?
K2 O4 2.7364(18) . ?
K2 O3 3.0287(19) . ?
K2 O3 3.0287(19) 6_565 ?
K2 O3 3.0287(19) 5_666 ?
K2 O3 3.0287(19) 2_656 ?
O1 K2A 2.974(16) 5_666 ?
O4 K2A 2.996(12) . ?
O4 K2A 2.931(13) 5_666 ?
O6 K2A 3.42(2) 1_455 ?
O7 K2A 3.279(15) 5_667 ?
O3 K2A 2.512(7) 5_666 ?
K2A K2A 2.28(5) 5_666 ?

loop_
_geom_torsion_atom_site_label_1
_geom_torsion_atom_site_label_2
_geom_torsion_atom_site_label_3
_geom_torsion_atom_site_label_4
_geom_torsion
_geom_torsion_site_symmetry_1
_geom_torsion_site_symmetry_2
_geom_torsion_site_symmetry_3
_geom_torsion_site_symmetry_4
_geom_torsion_publ_flag
Pr1 S1 O1 Pr1 -120.32(11) 3_455 . . 7_556 ?
Pr1 S1 O1 Pr1 120.32(11) 7_556 . . 3_455 ?
Pr1 S1 O1 K2A -119.84(6) 7_556 . . 5_666 ?
Pr1 S1 O1 K2A 119.84(6) 3_455 . . 5_666 ?
Pr1 S1 O6 Pr1 62.86(9) 3_455 . . 7_556 ?
Pr1 S1 O6 K1 -95.97(19) 3_455 . . 2_556 ?
Pr1 S1 O6 K1 111.93(8) 7_556 . . 1_556 ?
Pr1 S1 O6 K1 -158.8(2) 7_556 . . 2_556 ?
Pr1 S1 O6 K1 174.79(3) 3_455 . . 1_556 ?
Pr1 S1 O6 K2A -93.9(2) 7_556 . . 1_455 ?
Pr1 S1 O6 K2A -31.0(2) 3_455 . . 1_455 ?
Pr1 S1 O7 K1 -44.44(14) 7_556 . . 1_556 ?
Pr1 S1 O7 K1 44.44(14) 3_455 . . 6_566 ?
Pr1 S1 O7 K1 -174.31(3) 3_455 . . 1_556 ?
Pr1 S1 O7 K1 174.31(3) 7_556 . . 6_566 ?
Pr1 S1 O7 K3 -64.93(7) 3_455 . . . ?
Pr1 S1 O7 K3 64.93(7) 7_556 . . . ?
Pr1 S1 O7 K2A -115.07(7) 7_556 . . 5_667 ?
Pr1 S1 O7 K2A 115.07(7) 3_455 . . 5_667 ?
Pr1 S2 O4 K1 -177.10(3) 7_556 . . 2_656 ?
Pr1 S2 O4 K3 46.18(19) 7_556 . . . ?
Pr1 S2 O4 K2 -74.85(9) 7_556 . . . ?
Pr1 S2 O4 K2A -94.0(4) 7_556 . . . ?
Pr1 S2 O4 K2A -57.9(3) 7_556 . . 5_666 ?
Pr1 S2 O2 K1 -140.29(18) 7_556 . . 1_556 ?
Pr1 S2 O2 K1 120.80(10) 7_556 . . 7_556 ?
Pr1 S2 O5 Pr1 49.7(2) 7_556 . . . ?
Pr1 S2 O5 K1 177.87(3) 7_556 . . 2_656 ?
Pr1 S2 O5 K1 -54.62(9) 7_556 . . 7_556 ?
Pr1 S2 O3 K1 -135.4(3) 7_556 . . . ?
Pr1 S2 O3 K2 131.52(8) 7_556 . . . ?
Pr1 S2 O3 K2A 116.2(4) 7_556 . . 5_666 ?
K1 S1 O1 Pr1 61.32(10) 1_556 . . 7_556 ?
K1 S1 O1 Pr1 178.36(3) 6_566 . . 7_556 ?
K1 S1 O1 Pr1 -61.32(10) 6_566 . . 3_455 ?
K1 S1 O1 Pr1 -178.36(3) 1_556 . . 3_455 ?
K1 S1 O1 K2A 58.52(5) 6_566 . . 5_666 ?
K1 S1 O1 K2A -58.52(5) 1_556 . . 5_666 ?
K1 S1 O6 Pr1 -111.93(8) 1_556 . . 7_556 ?
K1 S1 O6 Pr1 -178.13(4) 6_566 . . 7_556 ?
K1 S1 O6 K1 23.0(3) 6_566 . . 2_556 ?
K1 S1 O6 K1 89.24(19) 1_556 . . 2_556 ?
K1 S1 O6 K1 -66.20(10) 6_566 . . 1_556 ?
K1 S1 O6 K2A 88.0(2) 6_566 . . 1_455 ?
K1 S1 O6 K2A 154.2(2) 1_556 . . 1_455 ?
K1 S1 O7 K1 -141.25(14) 1_556 . . 6_566 ?
K1 S1 O7 K1 141.25(14) 6_566 . . 1_556 ?
K1 S1 O7 K3 109.37(7) 1_556 . . . ?
K1 S1 O7 K3 -109.37(7) 6_566 . . . ?
K1 S1 O7 K2A 70.63(7) 6_566 . . 5_667 ?
K1 S1 O7 K2A -70.63(7) 1_556 . . 5_667 ?
K1 S2 O4 K1 71.86(10) 7_556 . . 2_656 ?
K1 S2 O4 K3 -136.7(2) 2_656 . . . ?
K1 S2 O4 K3 -64.86(18) 7_556 . . . ?
K1 S2 O4 K2 174.10(2) 7_556 . . . ?
K1 S2 O4 K2 102.25(10) 2_656 . . . ?
K1 S2 O4 K2A 119.2(3) 2_656 . . 5_666 ?
K1 S2 O4 K2A -168.9(3) 7_556 . . 5_666 ?
K1 S2 O4 K2A 155.0(4) 7_556 . . . ?
K1 S2 O4 K2A 83.1(4) 2_656 . . . ?
K1 S2 O2 Pr1 -120.80(10) 7_556 . . 7_556 ?
K1 S2 O2 Pr1 169.12(3) 2_656 . . 7_556 ?
K1 S2 O2 K1 28.83(19) 2_656 . . 1_556 ?
K1 S2 O2 K1 98.91(16) 7_556 . . 1_556 ?
K1 S2 O2 K1 -70.08(11) 2_656 . . 7_556 ?
K1 S2 O5 Pr1 -128.2(2) 2_656 . . . ?
K1 S2 O5 Pr1 104.27(19) 7_556 . . . ?
K1 S2 O5 K1 -127.51(8) 7_556 . . 2_656 ?
K1 S2 O5 K1 127.51(8) 2_656 . . 7_556 ?
K1 S2 O3 Pr1 53.17(9) 7_556 . . 7_556 ?
K1 S2 O3 Pr1 -169.84(3) 2_656 . . 7_556 ?
K1 S2 O3 K1 54.8(3) 2_656 . . . ?
K1 S2 O3 K1 -82.2(2) 7_556 . . . ?
K1 S2 O3 K2 -38.33(9) 2_656 . . . ?
K1 S2 O3 K2 -175.31(2) 7_556 . . . ?
K1 S2 O3 K2A -53.7(4) 2_656 . . 5_666 ?
K1 S2 O3 K2A 169.4(4) 7_556 . . 5_666 ?
K3 S1 O1 Pr1 -119.84(6) . . . 3_455 ?
K3 S1 O1 Pr1 119.84(6) . . . 7_556 ?
K3 S1 O1 K2A 0.000(2) . . . 5_666 ?
K3 S1 O6 Pr1 -83.27(8) . . . 7_556 ?
K3 S1 O6 K1 28.65(9) . . . 1_556 ?
K3 S1 O6 K1 117.89(17) . . . 2_556 ?
K3 S1 O6 K2A -177.1(2) . . . 1_455 ?
K3 S1 O7 K1 -109.37(7) . . . 1_556 ?
K3 S1 O7 K1 109.37(7) . . . 6_566 ?
K3 S1 O7 K2A 180.000(7) . . . 5_667 ?
K3 S2 O4 K1 136.7(2) . . . 2_656 ?
K3 S2 O4 K2 -121.03(18) . . . . ?
K3 S2 O4 K2A -140.2(4) . . . . ?
K3 S2 O4 K2A -104.0(3) . . . 5_666 ?
K3 S2 O2 Pr1 111.96(6) . . . 7_556 ?
K3 S2 O2 K1 -28.33(13) . . . 1_556 ?
K3 S2 O2 K1 -127.24(7) . . . 7_556 ?
K3 S2 O5 Pr1 -155.88(13) . . . . ?
K3 S2 O5 K1 -27.66(10) . . . 2_656 ?
K3 S2 O5 K1 99.85(7) . . . 7_556 ?
K3 S2 O3 Pr1 -89.53(7) . . . 7_556 ?
K3 S2 O3 K1 135.1(2) . . . . ?
K3 S2 O3 K2 41.98(7) . . . . ?
K3 S2 O3 K2A 26.7(4) . . . 5_666 ?
K2 S2 O4 K1 -102.25(10) . . . 2_656 ?
K2 S2 O4 K3 121.03(18) . . . . ?
K2 S2 O2 Pr1 62.20(12) . . . 7_556 ?
K2 S2 O2 K1 -177.00(3) . . . 7_556 ?
K2 S2 O2 K1 -78.09(17) . . . 1_556 ?
K2 S2 O5 Pr1 -77.87(19) . . . . ?
K2 S2 O5 K1 50.35(7) . . . 2_656 ?
K2 S2 O5 K1 177.86(2) . . . 7_556 ?
K2 S2 O3 Pr1 -131.52(8) . . . 7_556 ?
K2 S2 O3 K1 93.1(2) . . . . ?
O1 S1 O6 Pr1 1.47(12) . . . 7_556 ?
O1 S1 O6 K1 113.39(10) . . . 1_556 ?
O1 S1 O6 K1 -157.36(19) . . . 2_556 ?
O1 S1 O6 K2A -92.4(2) . . . 1_455 ?
O1 S1 O7 K1 -109.37(7) . . . 1_556 ?
O1 S1 O7 K1 109.37(7) . . . 6_566 ?
O1 S1 O7 K3 0.000(1) . . . . ?
O1 S1 O7 K2A 180.000(8) . . . 5_667 ?
O4 S2 O2 Pr1 117.14(10) . . . 7_556 ?
O4 S2 O2 K1 -23.15(18) . . . 1_556 ?
O4 S2 O2 K1 -122.07(10) . . . 7_556 ?
O4 S2 O5 Pr1 -131.90(18) . . . . ?
O4 S2 O5 K1 -3.69(11) . . . 2_656 ?
O4 S2 O5 K1 123.82(9) . . . 7_556 ?
O4 S2 O3 Pr1 -118.18(9) . . . 7_556 ?
O4 S2 O3 K1 106.5(2) . . . . ?
O4 S2 O3 K2 13.34(10) . . . . ?
O4 S2 O3 K2A -2.0(4) . . . 5_666 ?
O6 S1 O1 Pr1 -119.00(8) 6_565 . . 7_556 ?
O6 S1 O1 Pr1 119.00(8) . . . 3_455 ?
O6 S1 O1 Pr1 1.32(11) 6_565 . . 3_455 ?
O6 S1 O1 Pr1 -1.32(11) . . . 7_556 ?
O6 S1 O1 K2A 121.16(8) 6_565 . . 5_666 ?
O6 S1 O1 K2A -121.16(8) . . . 5_666 ?
O6 S1 O6 Pr1 116.56(9) 6_565 . . 7_556 ?
O6 S1 O6 K1 -42.3(3) 6_565 . . 2_556 ?
O6 S1 O6 K1 -131.51(8) 6_565 . . 1_556 ?
O6 S1 O6 K2A 22.7(2) 6_565 . . 1_455 ?
O6 S1 O7 K1 131.93(8) 6_565 . . 1_556 ?
O6 S1 O7 K1 -9.33(13) 6_565 . . 6_566 ?
O6 S1 O7 K1 -131.93(8) . . . 6_566 ?
O6 S1 O7 K1 9.32(13) . . . 1_556 ?
O6 S1 O7 K3 118.70(8) . . . . ?
O6 S1 O7 K3 -118.70(8) 6_565 . . . ?
O6 S1 O7 K2A -61.30(8) . . . 5_667 ?
O6 S1 O7 K2A 61.30(8) 6_565 . . 5_667 ?
O7 S1 O1 Pr1 119.84(6) . . . 7_556 ?
O7 S1 O1 Pr1 -119.84(6) . . . 3_455 ?
O7 S1 O1 K2A 0.000(2) . . . 5_666 ?
O7 S1 O6 Pr1 -120.63(11) . . . 7_556 ?
O7 S1 O6 K1 -8.71(12) . . . 1_556 ?
O7 S1 O6 K1 80.5(2) . . . 2_556 ?
O7 S1 O6 K2A 145.5(2) . . . 1_455 ?
O2 S2 O4 K1 125.20(10) . . . 2_656 ?
O2 S2 O4 K3 -11.52(19) . . . . ?
O2 S2 O4 K2 -132.56(9) . . . . ?
O2 S2 O4 K2A -151.7(4) . . . . ?
O2 S2 O4 K2A -115.6(3) . . . 5_666 ?
O2 S2 O5 Pr1 105.59(19) . . . . ?
O2 S2 O5 K1 -126.19(9) . . . 2_656 ?
O2 S2 O5 K1 1.32(11) . . . 7_556 ?
O2 S2 O3 Pr1 3.05(11) . . . 7_556 ?
O2 S2 O3 K1 -132.3(2) . . . . ?
O2 S2 O3 K2 134.56(8) . . . . ?
O2 S2 O3 K2A 119.2(4) . . . 5_666 ?
O5 S2 O4 K1 4.41(13) . . . 2_656 ?
O5 S2 O4 K3 -132.31(15) . . . . ?
O5 S2 O4 K2 106.65(10) . . . . ?
O5 S2 O4 K2A 123.6(3) . . . 5_666 ?
O5 S2 O4 K2A 87.5(4) . . . . ?
O5 S2 O2 Pr1 -122.35(10) . . . 7_556 ?
O5 S2 O2 K1 97.36(16) . . . 1_556 ?
O5 S2 O2 K1 -1.55(12) . . . 7_556 ?
O5 S2 O3 Pr1 121.11(10) . . . 7_556 ?
O5 S2 O3 K1 -14.2(3) . . . . ?
O5 S2 O3 K2 -107.37(9) . . . . ?
O5 S2 O3 K2A -122.7(4) . . . 5_666 ?
O3 S2 O4 K1 -117.60(10) . . . 2_656 ?
O3 S2 O4 K3 105.68(16) . . . . ?
O3 S2 O4 K2 -15.35(12) . . . . ?
O3 S2 O4 K2A -34.5(4) . . . . ?
O3 S2 O4 K2A 1.6(3) . . . 5_666 ?
O3 S2 O2 Pr1 -3.14(11) . . . 7_556 ?
O3 S2 O2 K1 -143.42(14) . . . 1_556 ?
O3 S2 O2 K1 117.66(10) . . . 7_556 ?
O3 S2 O5 Pr1 -10.1(2) . . . . ?
O3 S2 O5 K1 -114.39(9) . . . 7_556 ?
O3 S2 O5 K1 118.10(9) . . . 2_656 ?
K2A S2 O4 K1 -119.2(3) 5_666 . . 2_656 ?
K2A S2 O4 K3 104.0(3) 5_666 . . . ?
K2A S2 O4 K2A -36.1(7) 5_666 . . . ?
K2A S2 O2 Pr1 45.5(4) 5_666 . . 7_556 ?
K2A S2 O2 K1 166.3(3) 5_666 . . 7_556 ?
K2A S2 O2 K1 -94.8(4) 5_666 . . 1_556 ?
K2A S2 O5 Pr1 -61.3(5) 5_666 . . . ?
K2A S2 O5 K1 -165.6(4) 5_666 . . 7_556 ?
K2A S2 O5 K1 66.9(4) 5_666 . . 2_656 ?
K2A S2 O3 Pr1 -116.2(4) 5_666 . . 7_556 ?
K2A S2 O3 K1 108.5(5) 5_666 . . . ?
